data_7038104
loop_
_publ_author_name
'McKinty, Adam'
'Stephan, Douglas W.'

_publ_section_title
;
 Ru Alkylidene Compounds Bearing Tridentate, Dianionic Ligands: Lewis Acid
 Activation and Olefin Metathesis
;
_journal_name_full 'Dalton Trans.'
_journal_paper_doi 10.1039/C5DT04481B
_journal_year 2016
_chemical_formula_moiety 'C29 H47 B Cl3 O P Ru S2'
_chemical_formula_sum 'C29 H47 B Cl3 O P Ru S2'
_chemical_formula_weight 725.05
_space_group_crystal_system monoclinic
_space_group_IT_number 14
_space_group_name_Hall '-P 2yn'
_space_group_name_H-M_alt 'P 1 21/n 1'
_audit_creation_date 2015-07-15
_audit_creation_method
;
Olex2 1.2
(compiled 2015.01.26 svn.r3150 for OlexSys, GUI svn.r4998)
;
_audit_update_record
;
2015-07-15 deposited with the CCDC.
2016-01-20 downloaded from the CCDC.
;
_cell_angle_alpha 90
_cell_angle_beta 109.048(2)
_cell_angle_gamma 90
_cell_formula_units_Z 4
_cell_length_a 17.7135(6)
_cell_length_b 10.0800(3)
_cell_length_c 19.4358(7)
_cell_measurement_temperature 149
_cell_volume 3280.29(19)
_computing_molecular_graphics 'Olex2 (Dolomanov et al., 2009)'
_computing_publication_material 'Olex2 (Dolomanov et al., 2009)'
_computing_structure_refinement 'olex2.refine (Bourhis et al., 2015)'
_diffrn_ambient_temperature 150.0
_diffrn_measured_fraction_theta_full 0.9992
_diffrn_measured_fraction_theta_max 0.9992
_diffrn_measurement_device_type Bruker_Apex_II
_diffrn_radiation_type 'Mo K\a'
_diffrn_radiation_wavelength 0.71073
_diffrn_reflns_av_R_equivalents 0.0413
_diffrn_reflns_av_unetI/netI 0.0406
_diffrn_reflns_limit_h_max 27
_diffrn_reflns_limit_h_min -21
_diffrn_reflns_limit_k_max 14
_diffrn_reflns_limit_k_min -15
_diffrn_reflns_limit_l_max 26
_diffrn_reflns_limit_l_min -30
_diffrn_reflns_number 50915
_diffrn_reflns_theta_full 33.5969
_diffrn_reflns_theta_max 33.60
_diffrn_reflns_theta_min 1.89
_exptl_absorpt_coefficient_mu 0.921
_exptl_absorpt_correction_T_max 0.7466
_exptl_absorpt_correction_T_min 0.6670
_exptl_absorpt_correction_type multi-scan
_exptl_absorpt_process_details
;
SADABS-2008/1 (Bruker,2008) was used for absorption correction.
wR2(int) was 0.0518 before and 0.0467 after correction.
The Ratio of minimum to maximum transmission is 0.8934.
The \l/2 correction factor is Not present.
;
_exptl_crystal_density_diffrn 1.4680
_exptl_crystal_description Blocks
_exptl_crystal_F_000 1502.5812
_refine_diff_density_max 1.0755
_refine_diff_density_min -0.7087
_refine_diff_density_rms 0.1325
_refine_ls_d_res_high 0.6422
_refine_ls_d_res_low 10.7510
_refine_ls_goodness_of_fit_ref 1.0170
_refine_ls_hydrogen_treatment mixed
_refine_ls_matrix_type full
_refine_ls_number_constraints 75
_refine_ls_number_parameters 342
_refine_ls_number_reflns 12965
_refine_ls_number_restraints 0
_refine_ls_restrained_S_all 1.0170
_refine_ls_R_factor_all 0.0489
_refine_ls_R_factor_gt 0.0310
_refine_ls_shift/su_max 0.0000
_refine_ls_shift/su_mean 0.0000
_refine_ls_structure_factor_coef Fsqd
_refine_ls_weighting_details 'w=1/[\s^2^(Fo^2^)+(0.0296P)^2^+0.6630P] where P=(Fo^2^+2Fc^2^)/3'
_refine_ls_weighting_scheme calc
_refine_ls_wR_factor_gt 0.0650
_refine_ls_wR_factor_ref 0.0725
_reflns_Friedel_coverage 0.0
_reflns_limit_h_max 16
_reflns_limit_h_min -27
_reflns_limit_k_max 15
_reflns_limit_k_min 0
_reflns_limit_l_max 30
_reflns_limit_l_min -16
_reflns_number_gt 10021
_reflns_number_total 12965
_reflns_threshold_expression I>=2u(I)
_cod_data_source_file c5dt04481b2.cif
_cod_data_source_block AMM_Stephan_0m
_cod_database_code 7038104
_olex2_refinement_description
;
1. Fixed Uiso
 At 1.2 times of:
  All C(H) groups, All C(H,H) groups
2.a Ternary CH refined with riding coordinates:
 C5(H5), C11(H11), C17(H17)
2.b Secondary CH2 refined with riding coordinates:
 C1(H1a,H1b), C2(H2a,H2b), C3(H3a,H3b), C4(H4a,H4b), C6(H6a,H6b), C7(H7a,H7b),
 C8(H8a,H8b), C9(H9a,H9b), C10(H10a,H10b), C12(H12a,H12b), C13(H13a,H13b),
 C14(H14a,H14b), C15(H15a,H15b), C16(H16a,H16b), C18(H18a,H18b), C19(H19a,H19b),
  C20(H20a,H20b), C21(H21a,H21b), C22(H22a,H22b)
2.c Aromatic/amide H refined with riding coordinates:
 C23(H23), C25(H25), C26(H26), C27(H27), C28(H28), C29(H29)
;
_olex2_submission_special_instructions 'No special instructions were received'

loop_
_space_group_symop_id
_space_group_symop_operation_xyz
1 x,y,z
2 -x+1/2,y+1/2,-z+1/2
3 -x,-y,-z
4 x-1/2,-y-1/2,z-1/2

loop_
_atom_site_label
_atom_site_type_symbol
_atom_site_fract_x
_atom_site_fract_y
_atom_site_fract_z
_atom_site_U_iso_or_equiv
_atom_site_adp_type
_atom_site_occupancy
_atom_site_refinement_flags_posn
Ru1 Ru 0.137543(6) 0.008625(11) 0.362454(6) 0.01440(3) Uani 1.000000 .
Cl1 Cl 0.18699(2) 0.20314(4) 0.32031(2) 0.02388(8) Uani 1.000000 .
S2 S 0.12205(2) -0.20256(4) 0.40977(2) 0.01716(7) Uani 1.000000 .
Cl3 Cl 0.18421(3) -0.12209(5) 0.56676(2) 0.03491(10) Uani 1.000000 .
S1 S 0.26401(2) -0.01096(4) 0.46388(2) 0.02101(7) Uani 1.000000 .
Cl2 Cl 0.28917(2) -0.31062(4) 0.51569(2) 0.03062(9) Uani 1.000000 .
P1 P 0.02358(2) 0.01346(4) 0.25653(2) 0.01363(7) Uani 1.000000 .
O1 O 0.21838(6) -0.12443(11) 0.31525(6) 0.0209(2) Uani 1.000000 .
C1 C 0.33512(9) -0.06553(19) 0.41900(9) 0.0264(3) Uani 1.000000 .
H1a H 0.38136(9) -0.00433(19) 0.43230(9) 0.0317(4) Uiso 1.000000 R
H1b H 0.35506(9) -0.15503(19) 0.43697(9) 0.0317(4) Uiso 1.000000 R
C2 C 0.29828(9) -0.06980(19) 0.33658(9) 0.0262(3) Uani 1.000000 .
H2a H 0.33199(9) -0.12485(19) 0.31601(9) 0.0315(4) Uiso 1.000000 R
H2b H 0.29630(9) 0.02104(19) 0.31671(9) 0.0315(4) Uiso 1.000000 R
C3 C 0.22074(10) -0.26617(17) 0.32696(9) 0.0247(3) Uani 1.000000 .
H3a H 0.22111(10) -0.31211(17) 0.28206(9) 0.0296(4) Uiso 1.000000 R
H3b H 0.27054(10) -0.28973(17) 0.36636(9) 0.0296(4) Uiso 1.000000 R
C4 C 0.14960(9) -0.31254(16) 0.34730(9) 0.0227(3) Uani 1.000000 .
H4a H 0.16154(9) -0.40146(16) 0.36988(9) 0.0272(4) Uiso 1.000000 R
H4b H 0.10321(9) -0.32176(16) 0.30229(9) 0.0272(4) Uiso 1.000000 R
C5 C 0.05312(9) -0.07620(15) 0.18494(8) 0.0178(3) Uani 1.000000 .
H5 H 0.08876(9) -0.14932(15) 0.21186(8) 0.0214(3) Uiso 1.000000 R
C6 C -0.01041(10) -0.14635(17) 0.12265(9) 0.0252(3) Uani 1.000000 .
H6a H -0.04523(10) -0.20051(17) 0.14239(9) 0.0303(4) Uiso 1.000000 R
H6b H -0.04409(10) -0.07974(17) 0.08898(9) 0.0303(4) Uiso 1.000000 R
C7 C 0.03064(11) -0.2360(2) 0.08128(10) 0.0329(4) Uani 1.000000 .
H7a H 0.06093(11) -0.3066(2) 0.11428(10) 0.0395(5) Uiso 1.000000 R
H7b H -0.01049(11) -0.2792(2) 0.04008(10) 0.0395(5) Uiso 1.000000 R
C8 C 0.08763(12) -0.1564(2) 0.05228(10) 0.0372(4) Uani 1.000000 .
H8a H 0.11685(12) -0.2180(2) 0.03034(10) 0.0446(5) Uiso 1.000000 R
H8b H 0.05614(12) -0.0954(2) 0.01362(10) 0.0446(5) Uiso 1.000000 R
C9 C 0.14717(11) -0.07676(19) 0.11162(10) 0.0319(4) Uani 1.000000 .
H9a H 0.18503(11) -0.13820(19) 0.14558(10) 0.0383(5) Uiso 1.000000 R
H9b H 0.17815(11) -0.01892(19) 0.08949(10) 0.0383(5) Uiso 1.000000 R
C10 C 0.10673(10) 0.00862(16) 0.15410(9) 0.0231(3) Uani 1.000000 .
H10a H 0.07408(10) 0.07781(16) 0.12168(9) 0.0277(4) Uiso 1.000000 R
H10b H 0.14791(10) 0.05345(16) 0.19455(9) 0.0277(4) Uiso 1.000000 R
C11 C -0.07338(8) -0.06484(15) 0.25047(8) 0.0164(3) Uani 1.000000 .
H11 H -0.10532(8) -0.06755(15) 0.19752(8) 0.0197(3) Uiso 1.000000 R
C12 C -0.06478(8) -0.20909(15) 0.27666(9) 0.0196(3) Uani 1.000000 .
H12a H -0.03182(8) -0.25859(15) 0.25286(9) 0.0235(3) Uiso 1.000000 R
H12b H -0.03715(8) -0.21158(15) 0.32989(9) 0.0235(3) Uiso 1.000000 R
C13 C -0.14648(9) -0.27561(16) 0.25894(10) 0.0258(3) Uani 1.000000 .
H13a H -0.17154(9) -0.28173(16) 0.20546(10) 0.0310(4) Uiso 1.000000 R
H13b H -0.13948(9) -0.36688(16) 0.27885(10) 0.0310(4) Uiso 1.000000 R
C14 C -0.20148(9) -0.19831(17) 0.29082(10) 0.0275(4) Uani 1.000000 .
H14a H -0.25537(9) -0.23871(17) 0.27411(10) 0.0330(4) Uiso 1.000000 R
H14b H -0.18069(9) -0.20407(17) 0.34459(10) 0.0330(4) Uiso 1.000000 R
C15 C -0.20751(9) -0.05316(16) 0.26792(10) 0.0234(3) Uani 1.000000 .
H15a H -0.23445(9) -0.04668(16) 0.21469(10) 0.0281(4) Uiso 1.000000 R
H15b H -0.24021(9) -0.00446(16) 0.29229(10) 0.0281(4) Uiso 1.000000 R
C16 C -0.12463(9) 0.01059(15) 0.28792(9) 0.0210(3) Uani 1.000000 .
H16a H -0.09845(9) 0.00811(15) 0.34136(9) 0.0252(3) Uiso 1.000000 R
H16b H -0.12986(9) 0.10454(15) 0.27221(9) 0.0252(3) Uiso 1.000000 R
C17 C -0.00261(9) 0.18377(14) 0.21968(8) 0.0172(3) Uani 1.000000 .
H17 H 0.04377(9) 0.21261(14) 0.20473(8) 0.0206(3) Uiso 1.000000 R
C18 C -0.07513(10) 0.19365(16) 0.15001(9) 0.0232(3) Uani 1.000000 .
H18a H -0.07025(10) 0.12715(16) 0.11421(9) 0.0278(4) Uiso 1.000000 R
H18b H -0.12455(10) 0.17442(16) 0.16143(9) 0.0278(4) Uiso 1.000000 R
C19 C -0.08021(12) 0.33301(18) 0.11731(10) 0.0328(4) Uani 1.000000 .
H19a H -0.03306(12) 0.34840(18) 0.10166(10) 0.0394(5) Uiso 1.000000 R
H19b H -0.12852(12) 0.33921(18) 0.07375(10) 0.0394(5) Uiso 1.000000 R
C20 C -0.08356(12) 0.43986(18) 0.17164(10) 0.0335(4) Uani 1.000000 .
H20a H -0.08235(12) 0.52843(18) 0.15000(10) 0.0402(5) Uiso 1.000000 R
H20b H -0.13432(12) 0.43192(18) 0.18234(10) 0.0402(5) Uiso 1.000000 R
C21 C -0.01348(11) 0.42747(16) 0.24230(10) 0.0267(3) Uani 1.000000 .
H21a H 0.03686(11) 0.44695(16) 0.23254(10) 0.0320(4) Uiso 1.000000 R
H21b H -0.01951(11) 0.49370(16) 0.27775(10) 0.0320(4) Uiso 1.000000 R
C22 C -0.00862(9) 0.28876(15) 0.27517(9) 0.0207(3) Uani 1.000000 .
H22a H -0.05673(9) 0.27184(15) 0.28913(9) 0.0248(3) Uiso 1.000000 R
H22b H 0.03877(9) 0.28280(15) 0.31957(9) 0.0248(3) Uiso 1.000000 R
C23 C 0.08152(9) 0.09052(15) 0.41731(8) 0.0187(3) Uani 1.000000 .
H23 H 0.03160(9) 0.05004(15) 0.41242(8) 0.0224(3) Uiso 1.000000 R
C24 C 0.09963(9) 0.20465(15) 0.46622(8) 0.0211(3) Uani 1.000000 .
C25 C 0.04136(10) 0.24632(17) 0.49654(9) 0.0249(3) Uani 1.000000 .
H25 H -0.00639(10) 0.19636(17) 0.48737(9) 0.0298(4) Uiso 1.000000 R
C26 C 0.05265(12) 0.35896(18) 0.53947(10) 0.0330(4) Uani 1.000000 .
H26 H 0.01240(12) 0.38663(18) 0.55881(10) 0.0396(5) Uiso 1.000000 R
C27 C 0.12280(13) 0.43153(18) 0.55428(10) 0.0364(4) Uani 1.000000 .
H27 H 0.13033(13) 0.50930(18) 0.58336(10) 0.0437(5) Uiso 1.000000 R
C28 C 0.18189(12) 0.39035(18) 0.52658(10) 0.0336(4) Uani 1.000000 .
H28 H 0.23037(12) 0.43891(18) 0.53779(10) 0.0404(5) Uiso 1.000000 R
C29 C 0.17060(10) 0.27877(17) 0.48262(9) 0.0263(3) Uani 1.000000 .
H29 H 0.21116(10) 0.25215(17) 0.46342(9) 0.0315(4) Uiso 1.000000 R
B1 B 0.21930(10) -0.17116(19) 0.49129(10) 0.0215(3) Uani 1.000000 .

loop_
_atom_site_aniso_label
_atom_site_aniso_U_11
_atom_site_aniso_U_22
_atom_site_aniso_U_33
_atom_site_aniso_U_12
_atom_site_aniso_U_13
_atom_site_aniso_U_23
Ru1 0.01160(5) 0.01599(6) 0.01492(5) -0.00161(4) 0.00341(4) -0.00054(4)
Cl1 0.02034(16) 0.02255(19) 0.02799(19) -0.00637(14) 0.00685(14) 0.00328(14)
S2 0.01424(15) 0.01907(17) 0.01711(16) -0.00120(12) 0.00366(12) 0.00084(13)
Cl3 0.0324(2) 0.0546(3) 0.01794(18) -0.0015(2) 0.00858(16) -0.00270(18)
S1 0.01548(15) 0.02386(19) 0.02003(17) -0.00356(14) 0.00080(13) -0.00146(14)
Cl2 0.02223(18) 0.0299(2) 0.0338(2) 0.00339(15) 0.00100(16) 0.01067(17)
P1 0.01267(14) 0.01298(16) 0.01497(16) 0.00043(12) 0.00412(12) -0.00034(12)
O1 0.0156(5) 0.0263(6) 0.0214(5) 0.0016(4) 0.0066(4) 0.0000(4)
C1 0.0129(6) 0.0332(9) 0.0317(9) -0.0022(6) 0.0052(6) 0.0029(7)
C2 0.0155(7) 0.0353(10) 0.0300(9) -0.0005(6) 0.0102(6) 0.0046(7)
C3 0.0225(7) 0.0242(8) 0.0274(8) 0.0036(6) 0.0081(6) -0.0034(6)
C4 0.0215(7) 0.0189(7) 0.0252(8) 0.0012(6) 0.0042(6) -0.0030(6)
C5 0.0174(6) 0.0173(7) 0.0189(7) 0.0018(5) 0.0062(5) -0.0021(5)
C6 0.0232(7) 0.0292(9) 0.0209(8) -0.0003(6) 0.0039(6) -0.0089(6)
C7 0.0353(9) 0.0352(10) 0.0268(9) 0.0037(8) 0.0080(7) -0.0131(7)
C8 0.0436(11) 0.0473(12) 0.0243(9) 0.0120(9) 0.0162(8) -0.0038(8)
C9 0.0340(9) 0.0343(10) 0.0356(10) 0.0051(8) 0.0223(8) -0.0003(8)
C10 0.0234(7) 0.0263(8) 0.0227(7) 0.0020(6) 0.0119(6) 0.0016(6)
C11 0.0124(6) 0.0172(7) 0.0192(7) 0.0000(5) 0.0046(5) -0.0009(5)
C12 0.0138(6) 0.0151(7) 0.0287(8) 0.0007(5) 0.0052(5) 0.0004(6)
C13 0.0176(7) 0.0190(8) 0.0397(10) -0.0040(6) 0.0077(7) -0.0024(7)
C14 0.0172(7) 0.0255(8) 0.0416(10) -0.0046(6) 0.0121(7) 0.0000(7)
C15 0.0145(6) 0.0239(8) 0.0328(9) 0.0001(6) 0.0090(6) -0.0023(6)
C16 0.0173(6) 0.0187(7) 0.0294(8) -0.0013(5) 0.0109(6) -0.0036(6)
C17 0.0175(6) 0.0153(7) 0.0184(7) 0.0022(5) 0.0055(5) 0.0015(5)
C18 0.0259(7) 0.0211(8) 0.0193(7) 0.0062(6) 0.0029(6) -0.0001(6)
C19 0.0439(11) 0.0252(9) 0.0256(9) 0.0135(8) 0.0061(8) 0.0060(7)
C20 0.0414(10) 0.0210(9) 0.0351(10) 0.0115(7) 0.0085(8) 0.0035(7)
C21 0.0321(9) 0.0158(7) 0.0329(9) 0.0007(6) 0.0116(7) -0.0011(6)
C22 0.0225(7) 0.0163(7) 0.0229(7) -0.0001(5) 0.0072(6) -0.0026(5)
C23 0.0164(6) 0.0201(7) 0.0191(7) -0.0011(5) 0.0051(5) -0.0015(5)
C24 0.0237(7) 0.0183(7) 0.0192(7) 0.0010(6) 0.0044(6) -0.0004(5)
C25 0.0294(8) 0.0234(8) 0.0223(8) 0.0040(6) 0.0092(6) -0.0005(6)
C26 0.0476(11) 0.0239(9) 0.0297(9) 0.0090(8) 0.0157(8) -0.0015(7)
C27 0.0576(13) 0.0189(9) 0.0305(10) 0.0018(8) 0.0111(9) -0.0047(7)
C28 0.0428(10) 0.0219(9) 0.0326(10) -0.0080(7) 0.0075(8) -0.0036(7)
C29 0.0284(8) 0.0219(8) 0.0271(8) -0.0036(6) 0.0072(7) -0.0031(6)
B1 0.0184(7) 0.0265(9) 0.0171(8) -0.0009(6) 0.0025(6) 0.0009(6)

loop_
_atom_type_symbol
_atom_type_scat_dispersion_real
_atom_type_scat_dispersion_imag
_atom_type_scat_Cromer_Mann_a1
_atom_type_scat_Cromer_Mann_a2
_atom_type_scat_Cromer_Mann_a3
_atom_type_scat_Cromer_Mann_a4
_atom_type_scat_Cromer_Mann_b1
_atom_type_scat_Cromer_Mann_b2
_atom_type_scat_Cromer_Mann_b3
_atom_type_scat_Cromer_Mann_b4
_atom_type_scat_Cromer_Mann_c
_atom_type_scat_source
_atom_type_scat_dispersion_source
Ru -1.23940 0.83517 19.26740 12.91820 4.86337 1.56756 0.80852 8.43467 24.79970 94.29280 5.37873983383 'International Tables Volume C Table 6.1.1.4 (pp. 500-502)' 'Henke, Gullikson and Davis, At. Data and Nucl. Data Tables, 1993, 54, 2'
C 0.00347 0.00161 2.31000 1.02000 1.58860 0.86500 20.84390 10.20750 0.56870 51.65120 0.215599998832 'International Tables Volume C Table 6.1.1.4 (pp. 500-502)' 'Henke, Gullikson and Davis, At. Data and Nucl. Data Tables, 1993, 54, 2'
B 0.00141 0.00067 2.05450 1.33260 1.09790 0.70680 23.21850 1.02100 60.34980 0.14030 -0.193200007081 'International Tables Volume C Table 6.1.1.4 (pp. 500-502)' 'Henke, Gullikson and Davis, At. Data and Nucl. Data Tables, 1993, 54, 2'
Cl 0.14873 0.16029 11.46040 7.19640 6.25560 1.64550 0.01040 1.16620 18.51940 47.77840 -9.55739974976 'International Tables Volume C Table 6.1.1.4 (pp. 500-502)' 'Henke, Gullikson and Davis, At. Data and Nucl. Data Tables, 1993, 54, 2'
H 0.00000 0.00000 0.49300 0.32291 0.14019 0.04081 10.51090 26.12570 3.14236 57.79970 0.0030380000826 'International Tables Volume C Table 6.1.1.4 (pp. 500-502)' 'Henke, Gullikson and Davis, At. Data and Nucl. Data Tables, 1993, 54, 2'
O 0.01158 0.00611 3.04850 2.28680 1.54630 0.86700 13.27710 5.70110 0.32390 32.90890 0.250800013542 'International Tables Volume C Table 6.1.1.4 (pp. 500-502)' 'Henke, Gullikson and Davis, At. Data and Nucl. Data Tables, 1993, 54, 2'
P 0.10434 0.09671 6.43450 4.17910 1.78000 1.49080 1.90670 27.15700 0.52600 68.16450 1.11489999294 'International Tables Volume C Table 6.1.1.4 (pp. 500-502)' 'Henke, Gullikson and Davis, At. Data and Nucl. Data Tables, 1993, 54, 2'
S 0.12424 0.12443 6.90530 5.20340 1.43790 1.58630 1.46790 22.21510 0.25360 56.17200 0.866900026798 'International Tables Volume C Table 6.1.1.4 (pp. 500-502)' 'Henke, Gullikson and Davis, At. Data and Nucl. Data Tables, 1993, 54, 2'

loop_
_geom_angle_atom_site_label_1
_geom_angle_atom_site_label_2
_geom_angle_atom_site_label_3
_geom_angle
S2 Ru1 Cl1 165.543(14)
S1 Ru1 Cl1 90.042(13)
S1 Ru1 S2 78.907(13)
P1 Ru1 Cl1 89.369(13)
P1 Ru1 S2 100.491(13)
P1 Ru1 S1 173.179(13)
O1 Ru1 Cl1 89.79(3)
O1 Ru1 S2 78.57(3)
O1 Ru1 S1 75.89(3)
O1 Ru1 P1 97.31(3)
C23 Ru1 Cl1 98.91(5)
C23 Ru1 S2 91.44(5)
C23 Ru1 S1 95.30(5)
C23 Ru1 P1 91.50(5)
C23 Ru1 O1 167.70(5)
C4 S2 Ru1 101.40(5)
B1 S2 Ru1 89.20(6)
B1 S2 C4 106.41(7)
C1 S1 Ru1 103.29(5)
B1 S1 Ru1 86.59(5)
B1 S1 C1 106.56(8)
C5 P1 Ru1 105.71(5)
C11 P1 Ru1 123.67(5)
C11 P1 C5 102.98(7)
C17 P1 Ru1 112.87(5)
C17 P1 C5 104.75(7)
C17 P1 C11 104.98(7)
C2 O1 Ru1 109.49(9)
C3 O1 Ru1 119.44(9)
C3 O1 C2 110.83(12)
H1a C1 S1 109.08(6)
H1b C1 S1 109.08(6)
H1b C1 H1a 107.8
C2 C1 S1 112.59(11)
C2 C1 H1a 109.08(9)
C2 C1 H1b 109.08(10)
C1 C2 O1 110.85(12)
H2a C2 O1 109.47(8)
H2a C2 C1 109.47(9)
H2b C2 O1 109.47(8)
H2b C2 C1 109.47(10)
H2b C2 H2a 108.1
H3a C3 O1 109.37(8)
H3b C3 O1 109.37(8)
H3b C3 H3a 108.0
C4 C3 O1 111.28(12)
C4 C3 H3a 109.37(9)
C4 C3 H3b 109.37(9)
C3 C4 S2 114.38(11)
H4a C4 S2 108.67(5)
H4a C4 C3 108.67(9)
H4b C4 S2 108.67(5)
H4b C4 C3 108.67(9)
H4b C4 H4a 107.6
H5 C5 P1 104.42(5)
C6 C5 P1 119.96(10)
C6 C5 H5 104.42(9)
C10 C5 P1 112.30(10)
C10 C5 H5 104.42(8)
C10 C5 C6 109.68(13)
H6a C6 C5 109.78(8)
H6b C6 C5 109.78(9)
H6b C6 H6a 108.2
C7 C6 C5 109.48(13)
C7 C6 H6a 109.78(10)
C7 C6 H6b 109.78(10)
H7a C7 C6 109.36(10)
H7b C7 C6 109.36(9)
H7b C7 H7a 108.0
C8 C7 C6 111.32(15)
C8 C7 H7a 109.36(11)
C8 C7 H7b 109.36(10)
H8a C8 C7 109.19(10)
H8b C8 C7 109.19(11)
H8b C8 H8a 107.9
C9 C8 C7 112.08(15)
C9 C8 H8a 109.19(9)
C9 C8 H8b 109.19(11)
H9a C9 C8 109.16(11)
H9b C9 C8 109.16(10)
H9b C9 H9a 107.9
C10 C9 C8 112.23(15)
C10 C9 H9a 109.16(10)
C10 C9 H9b 109.16(9)
C9 C10 C5 110.89(14)
H10a C10 C5 109.46(8)
H10a C10 C9 109.46(10)
H10b C10 C5 109.46(8)
H10b C10 C9 109.46(10)
H10b C10 H10a 108.0
H11 C11 P1 106.11(5)
C12 C11 P1 113.11(9)
C12 C11 H11 106.11(8)
C16 C11 P1 115.86(10)
C16 C11 H11 106.11(8)
C16 C11 C12 108.80(12)
H12a C12 C11 109.45(8)
H12b C12 C11 109.45(8)
H12b C12 H12a 108.0
C13 C12 C11 110.94(12)
C13 C12 H12a 109.45(9)
C13 C12 H12b 109.45(9)
H13a C13 C12 109.32(9)
H13b C13 C12 109.32(9)
H13b C13 H13a 108.0
C14 C13 C12 111.53(13)
C14 C13 H13a 109.32(10)
C14 C13 H13b 109.32(9)
H14a C14 C13 109.35(9)
H14b C14 C13 109.35(10)
H14b C14 H14a 108.0
C15 C14 C13 111.39(13)
C15 C14 H14a 109.35(8)
C15 C14 H14b 109.35(10)
H15a C15 C14 109.43(10)
H15b C15 C14 109.43(9)
H15b C15 H15a 108.0
C16 C15 C14 111.04(13)
C16 C15 H15a 109.43(9)
C16 C15 H15b 109.43(8)
C15 C16 C11 109.73(12)
H16a C16 C11 109.72(8)
H16a C16 C15 109.72(9)
H16b C16 C11 109.72(8)
H16b C16 C15 109.72(9)
H16b C16 H16a 108.2
H17 C17 P1 104.77(5)
C18 C17 P1 115.54(11)
C18 C17 H17 104.77(8)
C22 C17 P1 115.50(10)
C22 C17 H17 104.77(8)
C22 C17 C18 110.12(12)
H18a C18 C17 109.63(8)
H18b C18 C17 109.63(8)
H18b C18 H18a 108.1
C19 C18 C17 110.13(14)
C19 C18 H18a 109.63(9)
C19 C18 H18b 109.63(10)
H19a C19 C18 109.26(10)
H19b C19 C18 109.26(10)
H19b C19 H19a 107.9
C20 C19 C18 111.78(14)
C20 C19 H19a 109.26(11)
C20 C19 H19b 109.26(10)
H20a C20 C19 109.39(10)
H20b C20 C19 109.39(11)
H20b C20 H20a 108.0
C21 C20 C19 111.20(14)
C21 C20 H20a 109.39(10)
C21 C20 H20b 109.39(10)
H21a C21 C20 109.28(10)
H21b C21 C20 109.28(9)
H21b C21 H21a 107.9
C22 C21 C20 111.68(14)
C22 C21 H21a 109.28(9)
C22 C21 H21b 109.28(9)
C21 C22 C17 110.09(13)
H22a C22 C17 109.64(8)
H22a C22 C21 109.64(9)
H22b C22 C17 109.64(8)
H22b C22 C21 109.64(9)
H22b C22 H22a 108.2
H23 C23 Ru1 113.78(5)
C24 C23 Ru1 132.43(11)
C24 C23 H23 113.78(8)
C25 C24 C23 118.16(14)
C29 C24 C23 123.81(14)
C29 C24 C25 117.99(15)
H25 C25 C24 119.50(10)
C26 C25 C24 121.00(16)
C26 C25 H25 119.50(11)
H26 C26 C25 119.98(11)
C27 C26 C25 120.03(17)
C27 C26 H26 119.98(11)
H27 C27 C26 120.03(11)
C28 C27 C26 119.95(17)
C28 C27 H27 120.03(11)
H28 C28 C27 119.79(11)
C29 C28 C27 120.42(18)
C29 C28 H28 119.79(11)
C28 C29 C24 120.59(16)
H29 C29 C24 119.71(9)
H29 C29 C28 119.71(11)
Cl3 B1 S2 104.67(8)
S1 B1 S2 104.04(8)
S1 B1 Cl3 105.59(9)
Cl2 B1 S2 115.44(10)
Cl2 B1 Cl3 112.10(9)
Cl2 B1 S1 114.00(9)

loop_
_geom_bond_atom_site_label_1
_geom_bond_atom_site_label_2
_geom_bond_distance
Ru1 Cl1 2.3982(4)
Ru1 S2 2.3700(4)
Ru1 S1 2.4618(4)
Ru1 P1 2.3671(4)
Ru1 O1 2.3555(10)
Ru1 C23 1.8692(14)
S2 C4 1.8241(16)
S2 B1 1.9485(18)
Cl3 B1 1.8377(18)
S1 C1 1.8349(17)
S1 B1 1.9479(19)
Cl2 B1 1.8302(19)
P1 C5 1.8713(14)
P1 C11 1.8586(14)
P1 C17 1.8596(15)
O1 C2 1.4475(19)
O1 C3 1.445(2)
C1 H1a 0.9900
C1 H1b 0.9900
C1 C2 1.520(2)
C2 H2a 0.9900
C2 H2b 0.9900
C3 H3a 0.9900
C3 H3b 0.9900
C3 C4 1.513(2)
C4 H4a 0.9900
C4 H4b 0.9900
C5 H5 1.0000
C5 C6 1.531(2)
C5 C10 1.537(2)
C6 H6a 0.9900
C6 H6b 0.9900
C6 C7 1.541(2)
C7 H7a 0.9900
C7 H7b 0.9900
C7 C8 1.534(3)
C8 H8a 0.9900
C8 H8b 0.9900
C8 C9 1.514(3)
C9 H9a 0.9900
C9 H9b 0.9900
C9 C10 1.524(2)
C10 H10a 0.9900
C10 H10b 0.9900
C11 H11 1.0000
C11 C12 1.532(2)
C11 C16 1.537(2)
C12 H12a 0.9900
C12 H12b 0.9900
C12 C13 1.529(2)
C13 H13a 0.9900
C13 H13b 0.9900
C13 C14 1.528(2)
C14 H14a 0.9900
C14 H14b 0.9900
C14 C15 1.523(2)
C15 H15a 0.9900
C15 H15b 0.9900
C15 C16 1.532(2)
C16 H16a 0.9900
C16 H16b 0.9900
C17 H17 1.0000
C17 C18 1.536(2)
C17 C22 1.539(2)
C18 H18a 0.9900
C18 H18b 0.9900
C18 C19 1.532(2)
C19 H19a 0.9900
C19 H19b 0.9900
C19 C20 1.523(3)
C20 H20a 0.9900
C20 H20b 0.9900
C20 C21 1.526(3)
C21 H21a 0.9900
C21 H21b 0.9900
C21 C22 1.528(2)
C22 H22a 0.9900
C22 H22b 0.9900
C23 H23 0.9500
C23 C24 1.460(2)
C24 C25 1.409(2)
C24 C29 1.407(2)
C25 H25 0.9500
C25 C26 1.384(2)
C26 H26 0.9500
C26 C27 1.389(3)
C27 H27 0.9500
C27 C28 1.388(3)
C28 H28 0.9500
C28 C29 1.387(2)
C29 H29 0.9500
